data_4511116
loop_
_publ_author_name
'Zhang, Lai-Ping'
'Ma, Jian-Fang'
'Yang, Jin'
'Liu, Ying-Ying'
'Wei, Guo-Hua'

_publ_section_title
;
 1D, 2D, and 3D Metal&#x2212;Organic Frameworks Based on Bis(imidazole)
 Ligands and Polycarboxylates: Syntheses, Structures, and Photoluminescent
 Properties
;
_journal_issue 11
_journal_name_full 'Crystal Growth &amp; Design'
_journal_page_first 4660
_journal_paper_doi 10.1021/cg900460k
_journal_volume 9
_journal_year 2009
_chemical_formula_moiety 'C19 H20 Co N4 O4'
_chemical_formula_sum 'C19 H20 Co N4 O4'
_chemical_formula_weight 427.32
_chemical_name_systematic
;
 ?
;
_space_group_IT_number 61
_symmetry_cell_setting orthorhombic
_symmetry_space_group_name_Hall '-P 2ac 2ab'
_symmetry_space_group_name_H-M 'P b c a'
_atom_sites_solution_hydrogens geom
_atom_sites_solution_primary direct
_atom_sites_solution_secondary difmap
_audit_creation_method SHELXL-97
_cell_angle_alpha 90.00
_cell_angle_beta 90.00
_cell_angle_gamma 90.00
_cell_formula_units_Z 8
_cell_length_a 10.350(2)
_cell_length_b 13.540(5)
_cell_length_c 27.867(7)
_cell_measurement_reflns_used 4450
_cell_measurement_temperature 293(2)
_cell_measurement_theta_max 27.5
_cell_measurement_theta_min 3.0
_cell_volume 3905.3(19)
_computing_cell_refinement PROCESS-AUTO
_computing_data_collection PROCESS-AUTO
_computing_data_reduction PROCESS-AUTO
_computing_structure_refinement 'SHELXL-97 (Sheldrick, 1997)'
_computing_structure_solution 'SHELXS-97 (Sheldrick, 1997)'
_diffrn_ambient_temperature 293(2)
_diffrn_detector_area_resol_mean 10.0
_diffrn_measured_fraction_theta_full 0.997
_diffrn_measured_fraction_theta_max 0.992
_diffrn_measurement_device_type 'Rigaku RAXIS-RAPID'
_diffrn_measurement_method '\w scan'
_diffrn_radiation_monochromator graphite
_diffrn_radiation_source 'fine-focus sealed tube'
_diffrn_radiation_type MoK\a
_diffrn_radiation_wavelength 0.71069
_diffrn_reflns_av_R_equivalents 0.0614
_diffrn_reflns_av_sigmaI/netI 0.0345
_diffrn_reflns_limit_h_max 13
_diffrn_reflns_limit_h_min -12
_diffrn_reflns_limit_k_max 17
_diffrn_reflns_limit_k_min -17
_diffrn_reflns_limit_l_max 36
_diffrn_reflns_limit_l_min -35
_diffrn_reflns_number 35010
_diffrn_reflns_theta_full 25.00
_diffrn_reflns_theta_max 27.49
_diffrn_reflns_theta_min 3.01
_exptl_absorpt_coefficient_mu 0.911
_exptl_absorpt_correction_T_max 0.840
_exptl_absorpt_correction_T_min 0.801
_exptl_absorpt_correction_type multi-scan
_exptl_absorpt_process_details
;
 Higashi,T (1995) Program for absorption correction. 
Rigaku Corporation, Tokyo, Japan.
;
_exptl_crystal_colour purple
_exptl_crystal_density_diffrn 1.454
_exptl_crystal_density_method 'not measured'
_exptl_crystal_description block
_exptl_crystal_F_000 1768
_exptl_crystal_size_max 0.236
_exptl_crystal_size_mid 0.224
_exptl_crystal_size_min 0.203
_refine_diff_density_max 0.389
_refine_diff_density_min -0.340
_refine_diff_density_rms 0.052
_refine_ls_extinction_method none
_refine_ls_goodness_of_fit_ref 1.048
_refine_ls_hydrogen_treatment constr
_refine_ls_matrix_type full
_refine_ls_number_parameters 253
_refine_ls_number_reflns 4450
_refine_ls_number_restraints 0
_refine_ls_restrained_S_all 1.048
_refine_ls_R_factor_all 0.0565
_refine_ls_R_factor_gt 0.0370
_refine_ls_shift/su_max 0.002
_refine_ls_shift/su_mean 0.000
_refine_ls_structure_factor_coef Fsqd
_refine_ls_weighting_details 'calc w=1/[\s^2^(Fo^2^)+(0.0429P)^2^+1.0822P] where P=(Fo^2^+2Fc^2^)/3'
_refine_ls_weighting_scheme calc
_refine_ls_wR_factor_gt 0.0840
_refine_ls_wR_factor_ref 0.0910
_reflns_number_gt 3378
_reflns_number_total 4450
_reflns_threshold_expression >2sigma(I)
_cod_data_source_file cg900460k_si_002.cif
_cod_data_source_block Compound-1
_cod_original_cell_volume 3905.3(18)
_cod_database_code 4511116

loop_
_symmetry_equiv_pos_as_xyz
'x, y, z'
'-x+1/2, -y, z+1/2'
'x+1/2, -y+1/2, -z'
'-x, y+1/2, -z+1/2'
'-x, -y, -z'
'x-1/2, y, -z-1/2'
'-x-1/2, y-1/2, z'
'x, -y-1/2, z-1/2'

loop_
_atom_site_label
_atom_site_type_symbol
_atom_site_fract_x
_atom_site_fract_y
_atom_site_fract_z
_atom_site_U_iso_or_equiv
_atom_site_adp_type
_atom_site_occupancy
_atom_site_symmetry_multiplicity
_atom_site_calc_flag
_atom_site_refinement_flags
Co1 Co 0.81049(3) 0.10951(2) 0.622492(10) 0.02954(10) Uani 1 1 d .
C1 C 1.0703(2) 0.09183(15) 0.36303(7) 0.0316(4) Uani 1 1 d .
H1 H 1.1497 0.1236 0.3655 0.038 Uiso 1 1 calc R
C2 C 0.9229(2) -0.01906(17) 0.36328(9) 0.0422(5) Uani 1 1 d .
H2 H 0.8813 -0.0797 0.3661 0.051 Uiso 1 1 calc R
C3 C 0.8650(2) 0.06659(18) 0.35149(9) 0.0425(6) Uani 1 1 d .
H3 H 0.7779 0.0761 0.3447 0.051 Uiso 1 1 calc R
C4 C 0.9443(2) 0.24066(16) 0.33699(8) 0.0359(5) Uani 1 1 d .
H4A H 0.9068 0.2432 0.3051 0.043 Uiso 1 1 calc R
H4B H 1.0286 0.2719 0.3356 0.043 Uiso 1 1 calc R
C5 C 0.8588(2) 0.29765(18) 0.37144(8) 0.0393(5) Uani 1 1 d .
H5A H 0.8423 0.3628 0.3583 0.047 Uiso 1 1 calc R
H5B H 0.7766 0.2639 0.3744 0.047 Uiso 1 1 calc R
C6 C 0.9179(2) 0.30861(19) 0.42065(8) 0.0448(6) Uani 1 1 d .
H6A H 1.0069 0.3300 0.4171 0.054 Uiso 1 1 calc R
H6B H 0.9190 0.2445 0.4362 0.054 Uiso 1 1 calc R
C7 C 0.8472(2) 0.38181(18) 0.45319(9) 0.0448(6) Uani 1 1 d .
H7A H 0.9002 0.3935 0.4813 0.054 Uiso 1 1 calc R
H7B H 0.8393 0.4441 0.4362 0.054 Uiso 1 1 calc R
C8 C 0.7138(2) 0.35069(18) 0.46980(8) 0.0405(5) Uani 1 1 d .
H8A H 0.6764 0.4030 0.4891 0.049 Uiso 1 1 calc R
H8B H 0.6587 0.3409 0.4420 0.049 Uiso 1 1 calc R
C9 C 0.7718(2) 0.24783(17) 0.54150(7) 0.0348(5) Uani 1 1 d .
H9 H 0.8111 0.2983 0.5588 0.042 Uiso 1 1 calc R
C10 C 0.6699(2) 0.16903(19) 0.48438(8) 0.0439(6) Uani 1 1 d .
H10 H 0.6275 0.1541 0.4559 0.053 Uiso 1 1 calc R
C11 C 0.6969(2) 0.10633(18) 0.52075(8) 0.0435(6) Uani 1 1 d .
H11 H 0.6749 0.0397 0.5215 0.052 Uiso 1 1 calc R
C12 C 0.61074(19) -0.01753(15) 0.64791(7) 0.0301(4) Uani 1 1 d .
C13 C 0.51517(18) -0.06039(15) 0.68292(7) 0.0278(4) Uani 1 1 d .
C14 C 0.48463(17) -0.16046(15) 0.68239(7) 0.0271(4) Uani 1 1 d .
C15 C 0.54443(19) -0.23421(15) 0.64888(7) 0.0297(4) Uani 1 1 d .
C16 C 0.3957(2) -0.19743(17) 0.71562(7) 0.0366(5) Uani 1 1 d .
H16 H 0.3770 -0.2646 0.7159 0.044 Uiso 1 1 calc R
C17 C 0.3353(2) -0.1355(2) 0.74796(8) 0.0453(6) Uani 1 1 d .
H17 H 0.2752 -0.1606 0.7696 0.054 Uiso 1 1 calc R
C18 C 0.3646(2) -0.0359(2) 0.74803(8) 0.0465(6) Uani 1 1 d .
H18 H 0.3232 0.0064 0.7693 0.056 Uiso 1 1 calc R
C19 C 0.4555(2) 0.00077(17) 0.71643(7) 0.0371(5) Uani 1 1 d .
H19 H 0.4773 0.0674 0.7175 0.045 Uiso 1 1 calc R
N1 N 1.05261(16) -0.00348(13) 0.37054(6) 0.0322(4) Uani 1 1 d .
N2 N 0.95994(16) 0.13690(13) 0.35144(6) 0.0318(4) Uani 1 1 d .
N3 N 0.71796(17) 0.25930(14) 0.49803(6) 0.0358(4) Uani 1 1 d .
N4 N 0.76166(17) 0.15596(14) 0.55642(6) 0.0354(4) Uani 1 1 d .
O1 O 0.48420(15) -0.26268(12) 0.61318(5) 0.0427(4) Uani 1 1 d .
O2 O 0.65298(14) -0.27097(12) 0.66160(6) 0.0407(4) Uani 1 1 d .
O3 O 0.63959(15) -0.06230(12) 0.61064(6) 0.0427(4) Uani 1 1 d .
O4 O 0.66050(14) 0.06521(11) 0.65994(6) 0.0400(4) Uani 1 1 d .

loop_
_atom_site_aniso_label
_atom_site_aniso_U_11
_atom_site_aniso_U_22
_atom_site_aniso_U_33
_atom_site_aniso_U_23
_atom_site_aniso_U_13
_atom_site_aniso_U_12
Co1 0.03142(16) 0.02589(16) 0.03129(15) 0.00050(11) -0.00006(11) 0.00424(11)
C1 0.0267(10) 0.0286(11) 0.0394(11) -0.0028(8) 0.0008(9) 0.0036(8)
C2 0.0326(11) 0.0322(13) 0.0617(15) 0.0083(11) 0.0009(11) -0.0010(9)
C3 0.0270(11) 0.0373(14) 0.0633(15) 0.0105(11) -0.0054(11) -0.0001(9)
C4 0.0407(11) 0.0276(11) 0.0394(11) 0.0061(9) 0.0048(10) 0.0037(9)
C5 0.0393(12) 0.0321(12) 0.0466(13) 0.0037(10) 0.0022(10) 0.0083(9)
C6 0.0405(12) 0.0429(15) 0.0509(14) -0.0020(11) 0.0010(11) 0.0017(10)
C7 0.0566(14) 0.0365(14) 0.0412(12) -0.0026(10) 0.0038(11) -0.0008(11)
C8 0.0499(13) 0.0344(13) 0.0373(11) 0.0015(9) -0.0070(10) 0.0091(10)
C9 0.0396(11) 0.0350(13) 0.0298(10) -0.0019(9) -0.0066(9) 0.0004(9)
C10 0.0516(14) 0.0435(15) 0.0366(12) -0.0072(11) -0.0087(11) -0.0051(11)
C11 0.0564(14) 0.0338(13) 0.0403(12) -0.0074(10) -0.0045(11) -0.0043(11)
C12 0.0254(9) 0.0258(11) 0.0390(11) 0.0059(9) -0.0023(9) 0.0015(8)
C13 0.0254(9) 0.0301(11) 0.0278(10) 0.0022(8) -0.0027(8) 0.0011(8)
C14 0.0247(9) 0.0292(11) 0.0275(9) 0.0025(8) -0.0033(8) 0.0011(8)
C15 0.0316(10) 0.0227(10) 0.0349(10) 0.0039(8) 0.0015(9) -0.0048(8)
C16 0.0364(11) 0.0375(13) 0.0360(11) 0.0074(9) 0.0008(10) -0.0062(9)
C17 0.0405(13) 0.0636(18) 0.0319(11) 0.0055(11) 0.0088(10) -0.0015(11)
C18 0.0503(14) 0.0563(17) 0.0327(11) -0.0048(11) 0.0051(11) 0.0098(12)
C19 0.0424(12) 0.0322(12) 0.0368(11) -0.0034(9) -0.0007(10) 0.0047(9)
N1 0.0300(9) 0.0290(10) 0.0378(9) 0.0044(7) -0.0007(8) 0.0042(7)
N2 0.0307(9) 0.0245(9) 0.0400(10) 0.0027(7) 0.0022(8) 0.0039(7)
N3 0.0420(10) 0.0344(10) 0.0310(8) 0.0003(7) -0.0063(8) 0.0005(8)
N4 0.0384(10) 0.0348(11) 0.0331(9) -0.0002(8) -0.0027(8) 0.0021(8)
O1 0.0438(9) 0.0447(10) 0.0395(8) -0.0096(7) -0.0037(7) -0.0087(7)
O2 0.0377(8) 0.0362(9) 0.0483(9) -0.0059(7) -0.0056(7) 0.0115(7)
O3 0.0459(9) 0.0381(10) 0.0441(9) 0.0004(7) 0.0160(7) -0.0037(7)
O4 0.0371(8) 0.0287(9) 0.0542(9) 0.0020(7) 0.0024(7) -0.0075(6)

loop_
_atom_type_symbol
_atom_type_description
_atom_type_scat_dispersion_real
_atom_type_scat_dispersion_imag
_atom_type_scat_source
C C 0.0033 0.0016 'International Tables Vol C Tables 4.2.6.8 and 6.1.1.4'
H H 0.0000 0.0000 'International Tables Vol C Tables 4.2.6.8 and 6.1.1.4'
N N 0.0061 0.0033 'International Tables Vol C Tables 4.2.6.8 and 6.1.1.4'
O O 0.0106 0.0060 'International Tables Vol C Tables 4.2.6.8 and 6.1.1.4'
Co Co 0.3494 0.9721 'International Tables Vol C Tables 4.2.6.8 and 6.1.1.4'

loop_
_geom_angle_atom_site_label_1
_geom_angle_atom_site_label_2
_geom_angle_atom_site_label_3
_geom_angle
_geom_angle_site_symmetry_1
_geom_angle_site_symmetry_3
O4 Co1 O2 96.18(6) . 7_765
O4 Co1 N4 112.55(7) . .
O2 Co1 N4 107.17(7) 7_765 .
O4 Co1 N1 106.58(7) . 5_756
O2 Co1 N1 113.04(7) 7_765 5_756
N4 Co1 N1 119.02(7) . 5_756
N1 C1 N2 111.53(18) . .
N1 C1 H1 124.2 . .
N2 C1 H1 124.2 . .
C3 C2 N1 109.8(2) . .
C3 C2 H2 125.1 . .
N1 C2 H2 125.1 . .
C2 C3 N2 106.29(19) . .
C2 C3 H3 126.9 . .
N2 C3 H3 126.9 . .
N2 C4 C5 112.15(17) . .
N2 C4 H4A 109.2 . .
C5 C4 H4A 109.2 . .
N2 C4 H4B 109.2 . .
C5 C4 H4B 109.2 . .
H4A C4 H4B 107.9 . .
C6 C5 C4 112.88(19) . .
C6 C5 H5A 109.0 . .
C4 C5 H5A 109.0 . .
C6 C5 H5B 109.0 . .
C4 C5 H5B 109.0 . .
H5A C5 H5B 107.8 . .
C5 C6 C7 114.1(2) . .
C5 C6 H6A 108.7 . .
C7 C6 H6A 108.7 . .
C5 C6 H6B 108.7 . .
C7 C6 H6B 108.7 . .
H6A C6 H6B 107.6 . .
C8 C7 C6 115.9(2) . .
C8 C7 H7A 108.3 . .
C6 C7 H7A 108.3 . .
C8 C7 H7B 108.3 . .
C6 C7 H7B 108.3 . .
H7A C7 H7B 107.4 . .
N3 C8 C7 111.81(19) . .
N3 C8 H8A 109.3 . .
C7 C8 H8A 109.3 . .
N3 C8 H8B 109.3 . .
C7 C8 H8B 109.3 . .
H8A C8 H8B 107.9 . .
N4 C9 N3 111.19(19) . .
N4 C9 H9 124.4 . .
N3 C9 H9 124.4 . .
C11 C10 N3 106.1(2) . .
C11 C10 H10 127.0 . .
N3 C10 H10 127.0 . .
C10 C11 N4 109.6(2) . .
C10 C11 H11 125.2 . .
N4 C11 H11 125.2 . .
O3 C12 O4 123.49(19) . .
O3 C12 C13 120.86(19) . .
O4 C12 C13 115.63(18) . .
C14 C13 C19 119.05(18) . .
C14 C13 C12 121.17(18) . .
C19 C13 C12 119.78(19) . .
C13 C14 C16 119.41(19) . .
C13 C14 C15 124.12(17) . .
C16 C14 C15 116.45(18) . .
O1 C15 O2 123.0(2) . .
O1 C15 C14 120.03(18) . .
O2 C15 C14 116.66(17) . .
C17 C16 C14 120.9(2) . .
C17 C16 H16 119.6 . .
C14 C16 H16 119.6 . .
C16 C17 C18 119.6(2) . .
C16 C17 H17 120.2 . .
C18 C17 H17 120.2 . .
C19 C18 C17 120.0(2) . .
C19 C18 H18 120.0 . .
C17 C18 H18 120.0 . .
C18 C19 C13 121.1(2) . .
C18 C19 H19 119.5 . .
C13 C19 H19 119.5 . .
C1 N1 C2 105.18(17) . .
C1 N1 Co1 127.66(14) . 5_756
C2 N1 Co1 126.06(15) . 5_756
C1 N2 C3 107.22(17) . .
C1 N2 C4 126.68(18) . .
C3 N2 C4 125.89(18) . .
C9 N3 C10 107.29(19) . .
C9 N3 C8 126.43(19) . .
C10 N3 C8 126.27(19) . .
C9 N4 C11 105.81(18) . .
C9 N4 Co1 124.42(15) . .
C11 N4 Co1 129.20(16) . .
C15 O2 Co1 109.39(13) . 7_755
C12 O4 Co1 116.53(14) . .

loop_
_geom_bond_atom_site_label_1
_geom_bond_atom_site_label_2
_geom_bond_distance
_geom_bond_site_symmetry_2
Co1 O4 1.9644(15) .
Co1 O2 1.9874(16) 7_765
Co1 N4 2.0102(18) .
Co1 N1 2.0263(17) 5_756
C1 N1 1.320(3) .
C1 N2 1.334(3) .
C1 H1 0.9300 .
C2 C3 1.346(3) .
C2 N1 1.374(3) .
C2 H2 0.9300 .
C3 N2 1.368(3) .
C3 H3 0.9300 .
C4 N2 1.470(3) .
C4 C5 1.516(3) .
C4 H4A 0.9700 .
C4 H4B 0.9700 .
C5 C6 1.509(3) .
C5 H5A 0.9700 .
C5 H5B 0.9700 .
C6 C7 1.530(3) .
C6 H6A 0.9700 .
C6 H6B 0.9700 .
C7 C8 1.516(3) .
C7 H7A 0.9700 .
C7 H7B 0.9700 .
C8 N3 1.467(3) .
C8 H8A 0.9700 .
C8 H8B 0.9700 .
C9 N4 1.316(3) .
C9 N3 1.342(3) .
C9 H9 0.9300 .
C10 C11 1.351(3) .
C10 N3 1.373(3) .
C10 H10 0.9300 .
C11 N4 1.375(3) .
C11 H11 0.9300 .
C12 O3 1.239(3) .
C12 O4 1.278(3) .
C12 C13 1.506(3) .
C13 C14 1.392(3) .
C13 C19 1.392(3) .
C14 C16 1.398(3) .
C14 C15 1.501(3) .
C15 O1 1.236(2) .
C15 O2 1.279(2) .
C16 C17 1.381(3) .
C16 H16 0.9300 .
C17 C18 1.382(4) .
C17 H17 0.9300 .
C18 C19 1.381(3) .
C18 H18 0.9300 .
C19 H19 0.9300 .
N1 Co1 2.0263(17) 5_756
O2 Co1 1.9874(16) 7_755

loop_
_geom_torsion_atom_site_label_1
_geom_torsion_atom_site_label_2
_geom_torsion_atom_site_label_3
_geom_torsion_atom_site_label_4
_geom_torsion
_geom_torsion_site_symmetry_1
_geom_torsion_site_symmetry_4
N1 C2 C3 N2 -0.1(3) . .
N2 C4 C5 C6 66.1(3) . .
C4 C5 C6 C7 168.9(2) . .
C5 C6 C7 C8 68.8(3) . .
C6 C7 C8 N3 61.0(3) . .
N3 C10 C11 N4 -0.6(3) . .
O3 C12 C13 C14 18.6(3) . .
O4 C12 C13 C14 -159.85(18) . .
O3 C12 C13 C19 -161.2(2) . .
O4 C12 C13 C19 20.4(3) . .
C19 C13 C14 C16 -0.4(3) . .
C12 C13 C14 C16 179.79(17) . .
C19 C13 C14 C15 -178.53(18) . .
C12 C13 C14 C15 1.7(3) . .
C13 C14 C15 O1 -101.8(2) . .
C16 C14 C15 O1 80.1(2) . .
C13 C14 C15 O2 84.2(2) . .
C16 C14 C15 O2 -94.0(2) . .
C13 C14 C16 C17 1.8(3) . .
C15 C14 C16 C17 -179.92(19) . .
C14 C16 C17 C18 -1.1(3) . .
C16 C17 C18 C19 -1.1(4) . .
C17 C18 C19 C13 2.5(3) . .
C14 C13 C19 C18 -1.7(3) . .
C12 C13 C19 C18 178.04(19) . .
N2 C1 N1 C2 -0.1(2) . .
N2 C1 N1 Co1 168.37(14) . 5_756
C3 C2 N1 C1 0.1(3) . .
C3 C2 N1 Co1 -168.61(16) . 5_756
N1 C1 N2 C3 0.1(2) . .
N1 C1 N2 C4 -174.88(18) . .
C2 C3 N2 C1 0.0(3) . .
C2 C3 N2 C4 175.0(2) . .
C5 C4 N2 C1 -118.4(2) . .
C5 C4 N2 C3 67.5(3) . .
N4 C9 N3 C10 0.2(3) . .
N4 C9 N3 C8 -178.5(2) . .
C11 C10 N3 C9 0.2(3) . .
C11 C10 N3 C8 178.9(2) . .
C7 C8 N3 C9 67.1(3) . .
C7 C8 N3 C10 -111.4(2) . .
N3 C9 N4 C11 -0.6(2) . .
N3 C9 N4 Co1 -172.61(14) . .
C10 C11 N4 C9 0.7(3) . .
C10 C11 N4 Co1 172.22(16) . .
O4 Co1 N4 C9 113.41(18) . .
O2 Co1 N4 C9 8.91(19) 7_765 .
N1 Co1 N4 C9 -120.87(17) 5_756 .
O4 Co1 N4 C11 -56.7(2) . .
O2 Co1 N4 C11 -161.19(18) 7_765 .
N1 Co1 N4 C11 69.0(2) 5_756 .
O1 C15 O2 Co1 -9.3(2) . 7_755
C14 C15 O2 Co1 164.55(13) . 7_755
O3 C12 O4 Co1 -10.8(3) . .
C13 C12 O4 Co1 167.61(13) . .
O2 Co1 O4 C12 -175.29(15) 7_765 .
N4 Co1 O4 C12 73.21(16) . .
N1 Co1 O4 C12 -59.00(16) 5_756 .
